data_4108770
loop_
_publ_author_name
'Elizabeth C. Linton'
'Marisa C. Kozlowski'

_publ_section_title
;
 Catalytic Enantioselective Meerwein-Eschenmoser Claisen Rearrangement:
 Asymmetric Synthesis of Allyl Oxindoles
;
_journal_name_full 'Journal of the American Chemical Society'
_journal_page_first 16162
_journal_page_last 16163
_journal_paper_doi 10.1021/ja807026z
_journal_volume 130
_journal_year 2008
_chemical_formula_sum 'C23 H27 N O6 S'
_chemical_formula_weight 445.52
_space_group_IT_number 4
_symmetry_cell_setting monoclinic
_symmetry_Int_Tables_number 4
_symmetry_space_group_name_Hall 'P 2yb'
_symmetry_space_group_name_H-M 'P 1 21 1'
_atom_sites_solution_hydrogens geom
_atom_sites_solution_primary direct
_audit_creation_method SHELXL-97
_cell_angle_alpha 90.00
_cell_angle_beta 94.954(3)
_cell_angle_gamma 90.00
_cell_formula_units_Z 2
_cell_length_a 8.7058(10)
_cell_length_b 13.9305(16)
_cell_length_c 9.1612(10)
_cell_measurement_temperature 143(1)
_cell_volume 1106.9(2)
_computing_data_collection 'CrystalClear (Rigaku, 1999)'
_computing_data_reduction 'CrystalClear (Rigaku, 1999)'
_computing_structure_refinement 'SHELXL-97 (Sheldrick, 1997)'
_computing_structure_solution 'SIR97 (Altomare, 1999)'
_diffrn_ambient_temperature 143(1)
_diffrn_measured_fraction_theta_full 0.998
_diffrn_measured_fraction_theta_max 0.998
_diffrn_measurement_device 'CCD Area Detector'
_diffrn_measurement_device_type 'Rigaku Mercury'
_diffrn_measurement_method 'phi and omega rotations'
_diffrn_radiation_monochromator graphite
_diffrn_radiation_source 'rotating anode'
_diffrn_radiation_type MoK\a
_diffrn_radiation_wavelength 0.71073
_diffrn_reflns_av_R_equivalents 0.0216
_diffrn_reflns_av_sigmaI/netI 0.0316
_diffrn_reflns_limit_h_max 10
_diffrn_reflns_limit_h_min -9
_diffrn_reflns_limit_k_max 16
_diffrn_reflns_limit_k_min -14
_diffrn_reflns_limit_l_max 10
_diffrn_reflns_limit_l_min -10
_diffrn_reflns_number 7710
_diffrn_reflns_theta_full 25.02
_diffrn_reflns_theta_max 25.02
_diffrn_reflns_theta_min 2.67
_exptl_absorpt_coefficient_mu 0.186
_exptl_absorpt_correction_T_max 1.0000
_exptl_absorpt_correction_T_min 0.8211
_exptl_absorpt_correction_type multi-scan
_exptl_crystal_density_diffrn 1.337
_exptl_crystal_F_000 472
_exptl_crystal_size_max 0.48
_exptl_crystal_size_mid 0.12
_exptl_crystal_size_min 0.05
_refine_diff_density_max 0.460
_refine_diff_density_min -0.357
_refine_diff_density_rms 0.042
_refine_ls_abs_structure_details 'Flack H D (1983), Acta Cryst. A39, 876-881'
_refine_ls_abs_structure_Flack 0.00(9)
_refine_ls_extinction_method none
_refine_ls_goodness_of_fit_ref 1.050
_refine_ls_hydrogen_treatment constr
_refine_ls_matrix_type full
_refine_ls_number_parameters 285
_refine_ls_number_reflns 3619
_refine_ls_number_restraints 1
_refine_ls_restrained_S_all 1.050
_refine_ls_R_factor_all 0.0495
_refine_ls_R_factor_gt 0.0442
_refine_ls_shift/su_max 0.181
_refine_ls_shift/su_mean 0.001
_refine_ls_structure_factor_coef Fsqd
_refine_ls_weighting_details 'calc w=1/[\s^2^(Fo^2^)+(0.0624P)^2^+0.2669P] where P=(Fo^2^+2Fc^2^)/3'
_refine_ls_weighting_scheme calc
_refine_ls_wR_factor_gt 0.1074
_refine_ls_wR_factor_ref 0.1130
_reflns_number_gt 3275
_reflns_number_total 3619
_reflns_threshold_expression >2sigma(I)
_cod_data_source_file ja807026z_si_002.cif
_cod_data_source_block shelxl
_cod_original_sg_symbol_H-M 'P 21 '
_cod_database_code 4108770

loop_
_symmetry_equiv_pos_as_xyz
'x, y, z'
'-x, y+1/2, -z'

loop_
_atom_site_label
_atom_site_type_symbol
_atom_site_fract_x
_atom_site_fract_y
_atom_site_fract_z
_atom_site_U_iso_or_equiv
_atom_site_adp_type
_atom_site_occupancy
_atom_site_symmetry_multiplicity
_atom_site_calc_flag
_atom_site_refinement_flags
C1 C 0.2847(4) 0.4315(2) 0.4329(3) 0.0441(7) Uani 1 1 d .
C2 C 0.2538(4) 0.5300(2) 0.4986(3) 0.0478(8) Uani 1 1 d .
C3 C 0.1541(4) 0.5783(2) 0.3757(3) 0.0435(7) Uani 1 1 d .
C4 C 0.0863(4) 0.6678(3) 0.3718(5) 0.0603(10) Uani 1 1 d .
H4 H 0.0977 0.7081 0.4529 0.080 Uiso 1 1 calc R
C5 C 0.0006(4) 0.6967(3) 0.2443(5) 0.0631(10) Uani 1 1 d .
H5 H -0.0449 0.7571 0.2393 0.084 Uiso 1 1 calc R
C6 C -0.0168(4) 0.6368(3) 0.1267(4) 0.0551(9) Uani 1 1 d .
H6 H -0.0744 0.6580 0.0426 0.073 Uiso 1 1 calc R
C7 C 0.0474(3) 0.5458(2) 0.1265(3) 0.0434(7) Uani 1 1 d .
H7 H 0.0349 0.5059 0.0449 0.058 Uiso 1 1 calc R
C8 C 0.1319(3) 0.5172(2) 0.2559(3) 0.0364(6) Uani 1 1 d .
C9 C 0.4073(4) 0.5810(3) 0.5277(4) 0.0533(8) Uani 1 1 d .
C10 C 0.6404(5) 0.6321(4) 0.4226(5) 0.0771(12) Uani 1 1 d .
H10A H 0.6281 0.6948 0.4635 0.116 Uiso 1 1 calc R
H10B H 0.6758 0.6381 0.3266 0.116 Uiso 1 1 calc R
H10C H 0.7146 0.5964 0.4844 0.116 Uiso 1 1 calc R
C11 C 0.1749(5) 0.5158(3) 0.6411(4) 0.0646(10) Uani 1 1 d .
H11A H 0.2450 0.4821 0.7116 0.086 Uiso 1 1 calc R
H11B H 0.1538 0.5782 0.6819 0.086 Uiso 1 1 calc R
C12 C 0.0293(6) 0.4612(4) 0.6189(4) 0.0732(11) Uani 1 1 d .
H12 H 0.0330 0.4023 0.5716 0.097 Uiso 1 1 calc R
C13 C -0.1013(6) 0.4877(5) 0.6590(5) 0.0964(17) Uani 1 1 d .
H13A H -0.1103 0.5461 0.7067 0.128 Uiso 1 1 calc R
H13B H -0.1873 0.4485 0.6404 0.128 Uiso 1 1 calc R
C14 C 0.3905(3) 0.2936(2) 0.1779(4) 0.0435(7) Uani 1 1 d .
H14A H 0.4459 0.3009 0.2738 0.058 Uiso 1 1 calc R
H14B H 0.3932 0.2260 0.1532 0.058 Uiso 1 1 calc R
C15 C 0.4796(3) 0.3474(2) 0.0688(3) 0.0406(7) Uani 1 1 d .
C16 C 0.4556(4) 0.3094(3) -0.0854(4) 0.0581(10) Uani 1 1 d .
C17 C 0.5880(4) 0.3450(3) -0.1680(4) 0.0636(11) Uani 1 1 d .
H17A H 0.5525 0.3884 -0.2466 0.085 Uiso 1 1 calc R
H17B H 0.6439 0.2922 -0.2078 0.085 Uiso 1 1 calc R
C18 C 0.6869(4) 0.3975(3) -0.0456(4) 0.0532(9) Uani 1 1 d .
H18 H 0.7955 0.4048 -0.0639 0.071 Uiso 1 1 calc R
C19 C 0.6044(4) 0.4919(3) -0.0192(4) 0.0607(10) Uani 1 1 d .
H19A H 0.5761 0.5251 -0.1106 0.081 Uiso 1 1 calc R
H19B H 0.6681 0.5337 0.0453 0.081 Uiso 1 1 calc R
C20 C 0.4579(4) 0.4580(2) 0.0548(4) 0.0491(8) Uani 1 1 d .
H20A H 0.4536 0.4875 0.1503 0.065 Uiso 1 1 calc R
H20B H 0.3644 0.4736 -0.0058 0.065 Uiso 1 1 calc R
C21 C 0.6598(3) 0.3378(3) 0.0926(3) 0.0479(8) Uani 1 1 d .
C22 C 0.7274(4) 0.3816(3) 0.2370(4) 0.0607(10) Uani 1 1 d .
H22A H 0.6968 0.3439 0.3173 0.091 Uiso 1 1 calc R
H22B H 0.6901 0.4461 0.2452 0.091 Uiso 1 1 calc R
H22C H 0.8379 0.3824 0.2393 0.091 Uiso 1 1 calc R
C23 C 0.7139(4) 0.2340(3) 0.0842(5) 0.0695(11) Uani 1 1 d .
H23A H 0.8239 0.2326 0.0818 0.104 Uiso 1 1 calc R
H23B H 0.6661 0.2046 -0.0031 0.104 Uiso 1 1 calc R
H23C H 0.6856 0.1994 0.1685 0.104 Uiso 1 1 calc R
N1 N 0.2095(3) 0.42830(18) 0.2905(3) 0.0393(6) Uani 1 1 d .
O1 O 0.3594(3) 0.36813(17) 0.4914(3) 0.0591(6) Uani 1 1 d .
O2 O 0.4882(3) 0.5804(2) 0.4120(3) 0.0634(7) Uani 1 1 d .
O3 O 0.4526(4) 0.6166(3) 0.6400(3) 0.1127(15) Uani 1 1 d .
O4 O 0.1190(2) 0.34866(16) 0.0561(2) 0.0501(6) Uani 1 1 d .
O5 O 0.1331(3) 0.25416(15) 0.2837(3) 0.0515(6) Uani 1 1 d .
O6 O 0.3535(3) 0.2556(3) -0.1322(3) 0.0849(10) Uani 1 1 d .
S1 S 0.19753(8) 0.32482(5) 0.19402(8) 0.0398(2) Uani 1 1 d .

loop_
_atom_site_aniso_label
_atom_site_aniso_U_11
_atom_site_aniso_U_22
_atom_site_aniso_U_33
_atom_site_aniso_U_23
_atom_site_aniso_U_13
_atom_site_aniso_U_12
C1 0.0480(19) 0.0380(18) 0.0449(16) 0.0040(14) -0.0051(13) -0.0003(14)
C2 0.052(2) 0.0435(19) 0.0468(17) -0.0056(14) 0.0016(14) 0.0003(15)
C3 0.0435(17) 0.0341(17) 0.0526(17) -0.0016(14) 0.0035(13) 0.0009(14)
C4 0.055(2) 0.035(2) 0.090(3) -0.0106(17) 0.0014(19) 0.0046(16)
C5 0.046(2) 0.0321(19) 0.110(3) 0.003(2) -0.002(2) 0.0116(16)
C6 0.0400(18) 0.0400(19) 0.083(2) 0.0201(18) -0.0098(16) 0.0003(15)
C7 0.0350(16) 0.0419(18) 0.0521(17) 0.0088(14) -0.0026(13) -0.0029(13)
C8 0.0303(15) 0.0275(15) 0.0510(16) 0.0041(12) 0.0017(11) -0.0018(11)
C9 0.058(2) 0.053(2) 0.0477(18) -0.0029(16) -0.0006(15) -0.0057(18)
C10 0.082(3) 0.066(3) 0.082(3) -0.001(2) -0.004(2) -0.004(2)
C11 0.073(3) 0.069(3) 0.053(2) -0.0057(18) 0.0062(17) -0.009(2)
C12 0.079(3) 0.073(3) 0.070(2) 0.004(2) 0.024(2) -0.010(2)
C13 0.086(4) 0.118(5) 0.088(3) 0.013(3) 0.018(3) -0.018(3)
C14 0.0341(16) 0.0330(16) 0.0637(19) 0.0042(13) 0.0071(13) 0.0031(12)
C15 0.0326(15) 0.0399(19) 0.0490(15) 0.0006(13) 0.0013(12) -0.0007(12)
C16 0.0393(17) 0.076(3) 0.0590(19) -0.0163(19) 0.0031(14) -0.0114(18)
C17 0.0489(19) 0.091(3) 0.0509(18) -0.0056(19) 0.0069(15) -0.0100(19)
C18 0.0374(17) 0.065(2) 0.057(2) 0.0083(17) 0.0057(14) -0.0102(16)
C19 0.052(2) 0.061(3) 0.069(2) 0.0173(18) 0.0030(17) -0.0169(18)
C20 0.0440(19) 0.0420(19) 0.0611(19) 0.0092(15) 0.0030(15) -0.0042(15)
C21 0.0294(14) 0.059(2) 0.0556(17) 0.0043(17) 0.0043(12) -0.0028(15)
C22 0.0329(17) 0.089(3) 0.059(2) 0.0054(18) -0.0043(15) -0.0056(18)
C23 0.045(2) 0.068(3) 0.098(3) 0.015(2) 0.0212(19) 0.0158(18)
N1 0.0392(14) 0.0313(14) 0.0458(13) -0.0002(11) -0.0055(10) 0.0041(11)
O1 0.0717(16) 0.0438(14) 0.0585(14) 0.0104(10) -0.0132(12) 0.0081(12)
O2 0.0542(15) 0.0702(17) 0.0656(14) -0.0122(13) 0.0045(12) -0.0122(13)
O3 0.106(3) 0.160(4) 0.075(2) -0.053(2) 0.0198(18) -0.067(2)
O4 0.0390(11) 0.0519(16) 0.0569(12) -0.0115(11) -0.0097(9) 0.0018(10)
O5 0.0448(13) 0.0340(13) 0.0775(15) 0.0004(11) 0.0152(11) -0.0103(10)
O6 0.0575(17) 0.112(3) 0.0865(19) -0.0451(19) 0.0128(14) -0.0308(18)
S1 0.0304(3) 0.0318(4) 0.0570(4) -0.0045(3) 0.0019(3) -0.0016(3)

loop_
_atom_type_symbol
_atom_type_description
_atom_type_scat_dispersion_real
_atom_type_scat_dispersion_imag
_atom_type_scat_source
C C 0.0033 0.0016 'International Tables Vol C Tables 4.2.6.8 and 6.1.1.4'
H H 0.0000 0.0000 'International Tables Vol C Tables 4.2.6.8 and 6.1.1.4'
N N 0.0061 0.0033 'International Tables Vol C Tables 4.2.6.8 and 6.1.1.4'
O O 0.0106 0.0060 'International Tables Vol C Tables 4.2.6.8 and 6.1.1.4'
S S 0.1246 0.1234 'International Tables Vol C Tables 4.2.6.8 and 6.1.1.4'

loop_
_geom_angle_atom_site_label_1
_geom_angle_atom_site_label_2
_geom_angle_atom_site_label_3
_geom_angle
O1 C1 N1 125.7(3)
O1 C1 C2 126.3(3)
N1 C1 C2 108.0(3)
C9 C2 C3 111.2(3)
C9 C2 C1 107.9(3)
C3 C2 C1 102.4(2)
C9 C2 C11 111.2(3)
C3 C2 C11 114.7(3)
C1 C2 C11 108.9(3)
C4 C3 C8 120.2(3)
C4 C3 C2 129.5(3)
C8 C3 C2 110.3(3)
C3 C4 C5 118.7(3)
C6 C5 C4 120.2(3)
C5 C6 C7 123.0(3)
C6 C7 C8 116.2(3)
C3 C8 C7 121.6(3)
C3 C8 N1 108.9(2)
C7 C8 N1 129.5(3)
O3 C9 O2 122.7(3)
O3 C9 C2 125.0(3)
O2 C9 C2 112.2(3)
C12 C11 C2 112.9(3)
C13 C12 C11 125.8(5)
C15 C14 S1 118.8(2)
C16 C15 C14 114.0(3)
C16 C15 C20 105.4(3)
C14 C15 C20 118.6(3)
C16 C15 C21 99.0(2)
C14 C15 C21 115.3(2)
C20 C15 C21 102.0(3)
O6 C16 C15 126.0(3)
O6 C16 C17 126.3(3)
C15 C16 C17 107.6(3)
C16 C17 C18 101.2(3)
C19 C18 C17 106.5(3)
C19 C18 C21 103.0(3)
C17 C18 C21 103.0(3)
C18 C19 C20 102.8(3)
C15 C20 C19 103.7(3)
C23 C21 C22 109.0(3)
C23 C21 C18 113.5(3)
C22 C21 C18 114.7(3)
C23 C21 C15 112.5(3)
C22 C21 C15 113.1(3)
C18 C21 C15 93.5(2)
C1 N1 C8 110.5(2)
C1 N1 S1 120.9(2)
C8 N1 S1 127.94(19)
C9 O2 C10 118.2(3)
O4 S1 O5 119.29(14)
O4 S1 N1 105.59(12)
O5 S1 N1 107.25(13)
O4 S1 C14 111.93(14)
O5 S1 C14 107.73(14)
N1 S1 C14 103.83(14)

loop_
_geom_bond_atom_site_label_1
_geom_bond_atom_site_label_2
_geom_bond_distance
C1 O1 1.195(4)
C1 N1 1.408(4)
C1 C2 1.532(5)
C2 C9 1.517(5)
C2 C3 1.518(4)
C2 C11 1.540(5)
C3 C4 1.379(5)
C3 C8 1.388(4)
C4 C5 1.390(6)
C5 C6 1.360(6)
C6 C7 1.386(5)
C7 C8 1.398(4)
C8 N1 1.434(4)
C9 O3 1.178(4)
C9 O2 1.322(4)
C10 O2 1.504(5)
C11 C12 1.477(6)
C12 C13 1.279(7)
C14 C15 1.515(4)
C14 S1 1.754(3)
C15 C16 1.506(4)
C15 C20 1.556(4)
C15 C21 1.571(4)
C16 O6 1.212(4)
C16 C17 1.517(5)
C17 C18 1.538(5)
C18 C19 1.527(6)
C18 C21 1.551(4)
C19 C20 1.567(4)
C21 C23 1.525(6)
C21 C22 1.528(5)
N1 S1 1.690(3)
O4 S1 1.423(2)
O5 S1 1.428(2)
